data_7251835
loop_
_publ_author_name
'Gerasimova, Daria P.'
'Zakharychev, Dmitry V.'
'Saifina, Alina F.'
'Fayzullin, Robert R.'
'Lodochnikova, Olga A.'

_publ_section_title
;
 Solvent-controlled stereoselective supramolecular synthesis: a case of
 diastereomeric dimers of 16-S-dihydrosteviol
;
_journal_issue 18
_journal_name_full CrystEngComm
_journal_page_first 2995
_journal_page_last 3007
_journal_paper_doi 10.1039/D6CE00081A
_journal_volume 28
_journal_year 2026
_chemical_absolute_configuration rmad
_chemical_formula_moiety 'C20 H32 O3, 1.5(C4 H10 O)'
_chemical_formula_sum 'C26 H47 O4.5'
_chemical_formula_weight 431.63
_space_group_crystal_system monoclinic
_space_group_IT_number 4
_space_group_name_Hall 'P 2yb'
_space_group_name_H-M_alt 'P 1 21 1'
_atom_sites_solution_hydrogens mixed
_atom_sites_solution_primary dual
_audit_creation_date 2025-08-28
_audit_creation_method
;
Olex2 1.3
(compiled 2020.11.12 svn.r5f609507 for OlexSys, GUI svn.r6408)
;
_audit_update_record
;
2025-08-29 deposited with the CCDC.	2026-03-27 downloaded from the CCDC.
;
_cell_angle_alpha 90
_cell_angle_beta 92.427(2)
_cell_angle_gamma 90
_cell_formula_units_Z 4
_cell_length_a 14.5023(7)
_cell_length_b 7.7274(4)
_cell_length_c 22.8287(11)
_cell_measurement_reflns_used 9865
_cell_measurement_temperature 100.00
_cell_measurement_theta_max 30.11
_cell_measurement_theta_min 2.78
_cell_volume 2556.0(2)
_computing_cell_refinement 'SAINT V8.40B (?, 2016)'
_computing_data_reduction 'SAINT V8.40B (?, 2016)'
_computing_molecular_graphics 'Olex2 1.3 (Dolomanov et al., 2009)'
_computing_publication_material 'Olex2 1.3 (Dolomanov et al., 2009)'
_computing_structure_refinement 'XL  (Sheldrick, 2008)'
_computing_structure_solution 'SHELXT 2018/2 (Sheldrick, 2018)'
_diffrn_ambient_temperature 100.00
_diffrn_measured_fraction_theta_full 0.997
_diffrn_measured_fraction_theta_max 0.998
_diffrn_measurement_device_type 'Bruker APEX-II CCD'
_diffrn_measurement_method '\f and \w scans'
_diffrn_radiation_probe x-ray
_diffrn_radiation_type MoK\a
_diffrn_radiation_wavelength 0.71073
_diffrn_reflns_av_R_equivalents 0.0354
_diffrn_reflns_av_unetI/netI 0.0339
_diffrn_reflns_Laue_measured_fraction_full 0.997
_diffrn_reflns_Laue_measured_fraction_max 0.998
_diffrn_reflns_limit_h_max 18
_diffrn_reflns_limit_h_min -18
_diffrn_reflns_limit_k_max 9
_diffrn_reflns_limit_k_min -9
_diffrn_reflns_limit_l_max 29
_diffrn_reflns_limit_l_min -29
_diffrn_reflns_number 36255
_diffrn_reflns_point_group_measured_fraction_full 0.998
_diffrn_reflns_point_group_measured_fraction_max 0.998
_diffrn_reflns_theta_full 25.242
_diffrn_reflns_theta_max 27.000
_diffrn_reflns_theta_min 1.633
_diffrn_source_current 1.4
_diffrn_source_power 0.07
_diffrn_source_voltage 50.0
_diffrn_standards_number 0
_exptl_absorpt_coefficient_mu 0.074
_exptl_absorpt_correction_T_max 0.7460
_exptl_absorpt_correction_T_min 0.6872
_exptl_absorpt_correction_type none
_exptl_absorpt_process_details
;
SADABS-2016/2 (Bruker,2016/2) was used for absorption correction.
wR2(int) was 0.1323 before and 0.0572 after correction.
The Ratio of minimum to maximum transmission is 0.9212.
The \l/2 correction factor is Not present.
;
_exptl_crystal_colour colourless
_exptl_crystal_colour_primary colourless
_exptl_crystal_density_diffrn 1.122
_exptl_crystal_description plate
_exptl_crystal_F_000 956
_exptl_crystal_size_max 0.858
_exptl_crystal_size_mid 0.283
_exptl_crystal_size_min 0.082
_refine_diff_density_max 0.256
_refine_diff_density_min -0.158
_refine_diff_density_rms 0.034
_refine_ls_abs_structure_details
;
 Flack x determined using 4697 quotients [(I+)-(I-)]/[(I+)+(I-)]
 (Parsons, Flack and Wagner, Acta Cryst. B69 (2013) 249-259).
;
_refine_ls_abs_structure_Flack -0.2(2)
_refine_ls_extinction_method none
_refine_ls_goodness_of_fit_ref 1.070
_refine_ls_hydrogen_treatment mixed
_refine_ls_matrix_type full
_refine_ls_number_parameters 623
_refine_ls_number_reflns 11120
_refine_ls_number_restraints 2
_refine_ls_restrained_S_all 1.070
_refine_ls_R_factor_all 0.0370
_refine_ls_R_factor_gt 0.0354
_refine_ls_shift/su_max 0.000
_refine_ls_shift/su_mean 0.000
_refine_ls_structure_factor_coef Fsqd
_refine_ls_weighting_details 'w=1/[\s^2^(Fo^2^)+(0.0403P)^2^+0.5141P] where P=(Fo^2^+2Fc^2^)/3'
_refine_ls_weighting_scheme calc
_refine_ls_wR_factor_gt 0.0865
_refine_ls_wR_factor_ref 0.0874
_reflns_Friedel_coverage 0.860
_reflns_Friedel_fraction_full 0.999
_reflns_Friedel_fraction_max 0.999
_reflns_number_gt 10768
_reflns_number_total 11120
_reflns_threshold_expression 'I > 2\s(I)'
_cod_data_source_file d6ce00081a2.cif
_cod_data_source_block dp171_0m
_cod_depositor_comments 'Adding full bibliography for 7251832--7251835.cif.'
_cod_original_sg_symbol_H-M 'P 21'
_cod_original_formula_sum 'C26 H47 O4.50'
_cod_database_code 7251835
_shelx_shelxl_version_number 2019/1
_shelx_space_group_comment
;
The symmetry employed for this shelxl refinement is uniquely defined
by the following loop, which should always be used as a source of
symmetry information in preference to the above space-group names.
They are only intended as comments.
;
_shelx_estimated_absorpt_t_max 0.994
_shelx_estimated_absorpt_t_min 0.939
_olex2_refinement_description
;
1. Fixed Uiso
 At 1.2 times of:
  All C(H) groups, All C(H,H) groups
 At 1.5 times of:
  All C(H,H,H) groups
2. Restrained distances
 H3A-H6
 -2.3 with sigma of 0.02
3. Others
 Fixed Sof: C30D(0.5) H30A(0.5) H30B(0.5) H30C(0.5) C31C(0.5) H31A(0.5)
 H31B(0.5) H31C(0.5) C32C(0.5) H32A(0.5) H32B(0.5) H32C(0.5) C32D(0.5)
 H32D(0.5) H32E(0.5) H32F(0.5) C31D(0.5) H31D(0.5) H31E(0.5) H31F(0.5)
 C30C(0.5) H30D(0.5) H30E(0.5) H30F(0.5)
4.a Ternary CH refined with riding coordinates:
 C9B(H9B), C16B(H16B), C5B(H5B), C5A(H5A), C16A(H16A), C9A(H9A)
4.b Secondary CH2 refined with riding coordinates:
 C15B(H15A,H15B), C7B(H7BA,H7BB), C2B(H2BA,H2BB), C1B(H1BA,H1BB), C12B(H12A,
 H12B), C6B(H6BA,H6BB), C14A(H14C,H14D), C3B(H3BA,H3BB), C14B(H14A,H14B),
 C11B(H11A,H11B), C7A(H7AA,H7AB), C6A(H6AA,H6AB), C11A(H11C,H11D), C12A(H12C,
 H12D), C15A(H15C,H15D), C2A(H2AA,H2AB), C1A(H1AA,H1AB), C3A(H3AA,H3AB)
4.c Idealised Me refined as rotating group:
 C20B(H20A,H20B,H20C), C20A(H20D,H20E,H20F), C17B(H17A,H17B,H17C), C18B(H18A,
 H18B,H18C), C23(H23A,H23B,H23C), C27(H27A,H27B,H27C), C17A(H17D,H17E,H17F),
 C18A(H18D,H18E,H18F), C22(H22A,H22B,H22C), C28(H28A,H28B,H28C), C24(H24A,H24B,
 H24C), C26(H26A,H26B,H26C), C30D(H30A,H30B,H30C), C31C(H31A,H31B,H31C),
 C32C(H32A,H32B,H32C), C32D(H32D,H32E,H32F), C31D(H31D,H31E,H31F), C30C(H30D,
 H30E,H30F)
;
_olex2_submission_special_instructions 'No special instructions were received'

loop_
_space_group_symop_operation_xyz
'x, y, z'
'-x, y+1/2, -z'

loop_
_atom_site_label
_atom_site_type_symbol
_atom_site_fract_x
_atom_site_fract_y
_atom_site_fract_z
_atom_site_U_iso_or_equiv
_atom_site_adp_type
_atom_site_occupancy
_atom_site_site_symmetry_order
_atom_site_calc_flag
_atom_site_refinement_flags_posn
_atom_site_refinement_flags_adp
_atom_site_refinement_flags_occupancy
_atom_site_disorder_assembly
_atom_site_disorder_group
O1B O 0.26822(10) 0.59952(18) 0.25513(6) 0.0183(3) Uani 1 1 d . . . . .
O3B O 0.70367(9) 0.27922(18) 0.37402(6) 0.0166(3) Uani 1 1 d . . . . .
O1A O 0.68160(10) 0.1534(2) 0.26786(6) 0.0213(3) Uani 1 1 d . . . . .
O3A O 0.24516(10) 0.4813(2) 0.14682(6) 0.0209(3) Uani 1 1 d . . . . .
O2B O 0.25423(11) 0.85941(19) 0.21328(6) 0.0264(3) Uani 1 1 d . . . . .
O4 O 0.87931(10) 0.22929(19) 0.42080(7) 0.0214(3) Uani 1 1 d . . . . .
O2A O 0.80083(10) 0.3154(2) 0.24346(6) 0.0284(3) Uani 1 1 d . . . . .
O6 O 0.17394(10) 0.7851(2) 0.10094(7) 0.0282(3) Uani 1 1 d . . . . .
O5 O 0.95421(11) 0.2637(3) 0.31594(7) 0.0367(4) Uani 1 1 d . . . . .
C19B C 0.26883(12) 0.7707(3) 0.25669(8) 0.0164(4) Uani 1 1 d . . . . .
C15B C 0.57240(12) 0.5429(3) 0.47574(7) 0.0152(4) Uani 1 1 d . . . . .
H15A H 0.585646 0.660145 0.491436 0.018 Uiso 1 1 calc R U . . .
H15B H 0.539861 0.476162 0.505585 0.018 Uiso 1 1 calc R U . . .
C7B C 0.40952(12) 0.5318(2) 0.42983(8) 0.0149(4) Uani 1 1 d . . . . .
H7BA H 0.398830 0.410917 0.442151 0.018 Uiso 1 1 calc R U . . .
H7BB H 0.393774 0.608413 0.462706 0.018 Uiso 1 1 calc R U . . .
C9B C 0.52896(12) 0.7335(2) 0.38943(7) 0.0116(3) Uani 1 1 d . . . . .
H9B H 0.518202 0.818148 0.421570 0.014 Uiso 1 1 calc R U . . .
C20B C 0.47935(12) 0.7028(2) 0.27969(7) 0.0140(3) Uani 1 1 d . . . . .
H20A H 0.545191 0.711145 0.272052 0.021 Uiso 1 1 calc R U . . .
H20B H 0.443221 0.759582 0.247938 0.021 Uiso 1 1 calc R U . . .
H20C H 0.461520 0.580662 0.281769 0.021 Uiso 1 1 calc R U . . .
C2B C 0.40007(13) 1.0765(2) 0.29247(8) 0.0159(4) Uani 1 1 d . . . . .
H2BA H 0.411175 1.202896 0.292038 0.019 Uiso 1 1 calc R U . . .
H2BB H 0.404378 1.033106 0.251872 0.019 Uiso 1 1 calc R U . . .
C16B C 0.66334(12) 0.4506(2) 0.46067(8) 0.0144(3) Uani 1 1 d . . . . .
H16B H 0.660800 0.331547 0.477721 0.017 Uiso 1 1 calc R U . . .
C1B C 0.47392(13) 0.9896(2) 0.33169(8) 0.0149(4) Uani 1 1 d . . . . .
H1BA H 0.473983 1.043422 0.371042 0.018 Uiso 1 1 calc R U . . .
H1BB H 0.535009 1.011436 0.315370 0.018 Uiso 1 1 calc R U . . .
C19A C 0.74082(13) 0.2119(3) 0.23010(8) 0.0200(4) Uani 1 1 d . . . . .
C10B C 0.46068(12) 0.7922(2) 0.33828(7) 0.0116(3) Uani 1 1 d . . . . .
C5B C 0.36018(12) 0.7616(2) 0.35844(7) 0.0126(3) Uani 1 1 d . . . . .
H5B H 0.358012 0.827497 0.396055 0.015 Uiso 1 1 calc R U . . .
C12B C 0.68439(12) 0.5898(2) 0.35948(8) 0.0150(4) Uani 1 1 d . . . . .
H12A H 0.672591 0.569094 0.317023 0.018 Uiso 1 1 calc R U . . .
H12B H 0.751576 0.607755 0.366300 0.018 Uiso 1 1 calc R U . . .
C20A C 0.58702(13) 0.4424(3) 0.17559(8) 0.0177(4) Uani 1 1 d . . . . .
H20D H 0.551535 0.381186 0.204748 0.027 Uiso 1 1 calc R U . . .
H20E H 0.554186 0.548007 0.163312 0.027 Uiso 1 1 calc R U . . .
H20F H 0.647907 0.472813 0.192816 0.027 Uiso 1 1 calc R U . . .
C17B C 0.75083(13) 0.5360(3) 0.48649(8) 0.0203(4) Uani 1 1 d . . . . .
H17A H 0.754960 0.654670 0.471671 0.030 Uiso 1 1 calc R U . . .
H17B H 0.804899 0.470046 0.475034 0.030 Uiso 1 1 calc R U . . .
H17C H 0.748811 0.538191 0.529337 0.030 Uiso 1 1 calc R U . . .
C8B C 0.51198(12) 0.5546(2) 0.41774(7) 0.0127(3) Uani 1 1 d . . . . .
C6B C 0.34545(12) 0.5730(2) 0.37679(8) 0.0152(4) Uani 1 1 d . . . . .
H6BA H 0.280408 0.555344 0.386905 0.018 Uiso 1 1 calc R U . . .
H6BB H 0.358969 0.494652 0.343928 0.018 Uiso 1 1 calc R U . . .
C14A C 0.37301(12) 0.2786(3) 0.15217(7) 0.0152(4) Uani 1 1 d . . . . .
H14C H 0.331951 0.196490 0.171768 0.018 Uiso 1 1 calc R U . . .
H14D H 0.412658 0.338543 0.182144 0.018 Uiso 1 1 calc R U . . .
C13B C 0.65543(12) 0.4301(2) 0.39324(8) 0.0133(3) Uani 1 1 d . . . . .
C3B C 0.30370(13) 1.0416(2) 0.31347(8) 0.0164(4) Uani 1 1 d . . . . .
H3BA H 0.257724 1.095040 0.285751 0.020 Uiso 1 1 calc R U . . .
H3BB H 0.297337 1.096628 0.352251 0.020 Uiso 1 1 calc R U . . .
C14B C 0.55185(12) 0.4051(2) 0.38249(8) 0.0133(3) Uani 1 1 d . . . . .
H14A H 0.531483 0.291531 0.397294 0.016 Uiso 1 1 calc R U . . .
H14B H 0.533904 0.414775 0.340292 0.016 Uiso 1 1 calc R U . . .
C11B C 0.63322(12) 0.7553(2) 0.37707(8) 0.0146(4) Uani 1 1 d . . . . .
H11A H 0.638701 0.841555 0.345340 0.017 Uiso 1 1 calc R U . . .
H11B H 0.665012 0.803475 0.412684 0.017 Uiso 1 1 calc R U . . .
C10A C 0.59868(13) 0.3247(3) 0.12203(8) 0.0171(4) Uani 1 1 d . . . . .
C7A C 0.47259(13) 0.0144(2) 0.12761(8) 0.0182(4) Uani 1 1 d . . . . .
H7AA H 0.424828 -0.052488 0.147531 0.022 Uiso 1 1 calc R U . . .
H7AB H 0.491106 -0.053534 0.093265 0.022 Uiso 1 1 calc R U . . .
C4B C 0.28295(12) 0.8467(2) 0.31852(8) 0.0147(4) Uani 1 1 d . . . . .
C21 C 0.89971(13) 0.0603(3) 0.44522(9) 0.0199(4) Uani 1 1 d . . . . .
C18B C 0.18824(13) 0.8276(3) 0.34642(9) 0.0187(4) Uani 1 1 d . . . . .
H18A H 0.141711 0.893476 0.323391 0.028 Uiso 1 1 calc R U . . .
H18B H 0.192318 0.872141 0.386642 0.028 Uiso 1 1 calc R U . . .
H18C H 0.170621 0.705229 0.346911 0.028 Uiso 1 1 calc R U . . .
C5A C 0.63153(13) 0.1385(3) 0.13923(8) 0.0166(4) Uani 1 1 d . . . . .
H5A H 0.637527 0.077893 0.100881 0.020 Uiso 1 1 calc R U . . .
C8A C 0.43122(13) 0.1862(2) 0.10642(8) 0.0156(4) Uani 1 1 d . . . . .
C16A C 0.27895(13) 0.2890(3) 0.06469(8) 0.0198(4) Uani 1 1 d . . . . .
H16A H 0.225906 0.224481 0.080801 0.024 Uiso 1 1 calc R U . . .
C13A C 0.31818(13) 0.4066(3) 0.11414(8) 0.0168(4) Uani 1 1 d . . . . .
C23 C 0.88403(16) -0.0764(3) 0.39814(10) 0.0276(5) Uani 1 1 d . . . . .
H23A H 0.820459 -0.068577 0.382016 0.041 Uiso 1 1 calc R U . . .
H23B H 0.894512 -0.191454 0.415235 0.041 Uiso 1 1 calc R U . . .
H23C H 0.926993 -0.057565 0.366760 0.041 Uiso 1 1 calc R U . . .
C27 C 1.10649(15) 0.3486(3) 0.34014(10) 0.0261(4) Uani 1 1 d . . . . .
H27A H 1.087912 0.407022 0.375870 0.039 Uiso 1 1 calc R U . . .
H27B H 1.162083 0.403988 0.325932 0.039 Uiso 1 1 calc R U . . .
H27C H 1.119451 0.226551 0.348759 0.039 Uiso 1 1 calc R U . . .
C6A C 0.55620(13) 0.0378(3) 0.16964(8) 0.0182(4) Uani 1 1 d . . . . .
H6AA H 0.580233 -0.076868 0.182216 0.022 Uiso 1 1 calc R U . . .
H6AB H 0.537872 0.101466 0.204928 0.022 Uiso 1 1 calc R U . . .
C11A C 0.46488(14) 0.4780(3) 0.06067(9) 0.0211(4) Uani 1 1 d . . . . .
H11C H 0.514095 0.566841 0.061606 0.025 Uiso 1 1 calc R U . . .
H11D H 0.443886 0.462248 0.019177 0.025 Uiso 1 1 calc R U . . .
C12A C 0.38313(13) 0.5486(3) 0.09461(8) 0.0201(4) Uani 1 1 d . . . . .
H12C H 0.407453 0.612347 0.129579 0.024 Uiso 1 1 calc R U . . .
H12D H 0.347837 0.631572 0.069354 0.024 Uiso 1 1 calc R U . . .
C25 C 1.02909(14) 0.3614(3) 0.29344(9) 0.0231(4) Uani 1 1 d . . . . .
C9A C 0.50763(13) 0.3053(3) 0.08303(7) 0.0158(4) Uani 1 1 d . . . . .
H9A H 0.527554 0.245921 0.046761 0.019 Uiso 1 1 calc R U . . .
C17A C 0.24267(15) 0.3789(3) 0.00883(9) 0.0288(5) Uani 1 1 d . . . . .
H17D H 0.196879 0.466265 0.018754 0.043 Uiso 1 1 calc R U . . .
H17E H 0.213868 0.293253 -0.017779 0.043 Uiso 1 1 calc R U . . .
H17F H 0.293956 0.435015 -0.010353 0.043 Uiso 1 1 calc R U . . .
C15A C 0.35671(14) 0.1558(3) 0.05610(8) 0.0204(4) Uani 1 1 d . . . . .
H15C H 0.383887 0.172319 0.017436 0.024 Uiso 1 1 calc R U . . .
H15D H 0.332032 0.036559 0.058040 0.024 Uiso 1 1 calc R U . . .
C2A C 0.77018(14) 0.3998(3) 0.11080(10) 0.0283(5) Uani 1 1 d . . . . .
H2AA H 0.813941 0.445296 0.082452 0.034 Uiso 1 1 calc R U . . .
H2AB H 0.773946 0.474672 0.146010 0.034 Uiso 1 1 calc R U . . .
C4A C 0.73052(13) 0.1292(3) 0.16919(9) 0.0206(4) Uani 1 1 d . . . . .
C1A C 0.67216(14) 0.4066(3) 0.08338(9) 0.0237(4) Uani 1 1 d . . . . .
H1AA H 0.671170 0.345655 0.045216 0.028 Uiso 1 1 calc R U . . .
H1AB H 0.655426 0.528974 0.075665 0.028 Uiso 1 1 calc R U . . .
C3A C 0.79777(14) 0.2168(3) 0.12795(9) 0.0270(5) Uani 1 1 d . . . . .
H3AA H 0.860032 0.219429 0.147456 0.032 Uiso 1 1 calc R U . . .
H3AB H 0.801475 0.146181 0.091949 0.032 Uiso 1 1 calc R U . . .
C29 C 0.07693(15) 0.8182(3) 0.09037(10) 0.0278(5) Uani 1 1 d . . . . .
C18A C 0.76065(15) -0.0609(3) 0.17774(10) 0.0288(5) Uani 1 1 d . . . . .
H18D H 0.826401 -0.065063 0.189463 0.043 Uiso 1 1 calc R U . . .
H18E H 0.750049 -0.124162 0.140872 0.043 Uiso 1 1 calc R U . . .
H18F H 0.724633 -0.114109 0.208324 0.043 Uiso 1 1 calc R U . . .
C22 C 0.83399(17) 0.0371(3) 0.49434(10) 0.0310(5) Uani 1 1 d . . . . .
H22A H 0.843943 0.129696 0.523251 0.047 Uiso 1 1 calc R U . . .
H22B H 0.845190 -0.075252 0.513239 0.047 Uiso 1 1 calc R U . . .
H22C H 0.770253 0.041845 0.478344 0.047 Uiso 1 1 calc R U . . .
C28 C 1.05719(17) 0.2777(4) 0.23669(10) 0.0373(6) Uani 1 1 d . . . . .
H28A H 1.074954 0.157133 0.244208 0.056 Uiso 1 1 calc R U . . .
H28B H 1.109609 0.340787 0.221353 0.056 Uiso 1 1 calc R U . . .
H28C H 1.005157 0.281278 0.207895 0.056 Uiso 1 1 calc R U . . .
C24 C 1.00010(16) 0.0583(3) 0.46842(12) 0.0364(6) Uani 1 1 d . . . . .
H24A H 1.040822 0.081499 0.436150 0.055 Uiso 1 1 calc R U . . .
H24B H 1.014751 -0.055433 0.485369 0.055 Uiso 1 1 calc R U . . .
H24C H 1.009098 0.147575 0.498610 0.055 Uiso 1 1 calc R U . . .
C26 C 0.99899(18) 0.5474(4) 0.28284(13) 0.0407(6) Uani 1 1 d . . . . .
H26A H 0.946759 0.549808 0.254176 0.061 Uiso 1 1 calc R U . . .
H26B H 1.050440 0.613728 0.267724 0.061 Uiso 1 1 calc R U . . .
H26C H 0.980360 0.598633 0.319781 0.061 Uiso 1 1 calc R U . . .
H3B H 0.7592(19) 0.272(4) 0.3903(11) 0.028(6) Uiso 1 1 d . . . . .
H1B H 0.2621(19) 0.574(4) 0.2218(14) 0.038(8) Uiso 1 1 d . . . . .
H3A H 0.2242(19) 0.546(3) 0.1262(13) 0.030(8) Uiso 1 1 d D . . . .
H6 H 0.188(2) 0.825(3) 0.1337(14) 0.043(8) Uiso 1 1 d D . . . .
H5 H 0.908(2) 0.272(5) 0.2953(14) 0.050(9) Uiso 1 1 d . . . . .
H1A H 0.693(2) 0.206(5) 0.3032(15) 0.056(9) Uiso 1 1 d . . . . .
H4 H 0.913(2) 0.246(4) 0.3925(14) 0.046(9) Uiso 1 1 d . . . . .
C30D C 0.0627(4) 1.0219(7) 0.0876(3) 0.0340(11) Uani 0.5 1 d . . P A 2
H30A H 0.088042 1.074500 0.123853 0.051 Uiso 0.5 1 calc R U P A 2
H30B H -0.003302 1.048122 0.083011 0.051 Uiso 0.5 1 calc R U P A 2
H30C H 0.094696 1.068849 0.054084 0.051 Uiso 0.5 1 calc R U P A 2
C31C C 0.0246(4) 0.6481(9) 0.1025(3) 0.0542(16) Uani 0.5 1 d . . P A 1
H31A H 0.053291 0.552295 0.081794 0.081 Uiso 0.5 1 calc R U P A 1
H31B H -0.040006 0.659705 0.088554 0.081 Uiso 0.5 1 calc R U P A 1
H31C H 0.027246 0.624517 0.144681 0.081 Uiso 0.5 1 calc R U P A 1
C32C C 0.0740(5) 0.8431(12) 0.0227(3) 0.0573(19) Uani 0.5 1 d . . P A 1
H32A H 0.106111 0.950352 0.013106 0.086 Uiso 0.5 1 calc R U P A 1
H32B H 0.009670 0.849694 0.007936 0.086 Uiso 0.5 1 calc R U P A 1
H32C H 0.104441 0.744859 0.004414 0.086 Uiso 0.5 1 calc R U P A 1
C32D C 0.0445(4) 0.7394(9) 0.0361(3) 0.0453(15) Uani 0.5 1 d . . P A 2
H32D H 0.081965 0.780164 0.004171 0.068 Uiso 0.5 1 calc R U P A 2
H32E H -0.020165 0.771149 0.027940 0.068 Uiso 0.5 1 calc R U P A 2
H32F H 0.049710 0.613291 0.039422 0.068 Uiso 0.5 1 calc R U P A 2
C31D C 0.0281(4) 0.7569(10) 0.1455(3) 0.0566(17) Uani 0.5 1 d . . P A 2
H31D H 0.040354 0.633463 0.151906 0.085 Uiso 0.5 1 calc R U P A 2
H31E H -0.038537 0.775468 0.139957 0.085 Uiso 0.5 1 calc R U P A 2
H31F H 0.051523 0.822873 0.179654 0.085 Uiso 0.5 1 calc R U P A 2
C30C C 0.0433(4) 0.9638(9) 0.1205(4) 0.0525(16) Uani 0.5 1 d . . P A 1
H30D H 0.046189 0.940859 0.162778 0.079 Uiso 0.5 1 calc R U P A 1
H30E H -0.020746 0.986309 0.107379 0.079 Uiso 0.5 1 calc R U P A 1
H30F H 0.081342 1.065098 0.112266 0.079 Uiso 0.5 1 calc R U P A 1

loop_
_atom_site_aniso_label
_atom_site_aniso_U_11
_atom_site_aniso_U_22
_atom_site_aniso_U_33
_atom_site_aniso_U_23
_atom_site_aniso_U_13
_atom_site_aniso_U_12
O1B 0.0238(7) 0.0168(7) 0.0141(7) -0.0044(5) -0.0003(5) -0.0017(5)
O3B 0.0154(6) 0.0169(7) 0.0170(6) -0.0029(5) -0.0027(5) 0.0039(5)
O1A 0.0219(7) 0.0279(8) 0.0143(6) -0.0034(6) 0.0009(5) -0.0020(6)
O3A 0.0203(7) 0.0263(8) 0.0161(7) -0.0032(6) 0.0007(5) 0.0067(6)
O2B 0.0385(9) 0.0215(8) 0.0183(7) -0.0005(6) -0.0109(6) 0.0022(6)
O4 0.0180(7) 0.0218(7) 0.0241(7) 0.0023(6) -0.0002(6) 0.0037(6)
O2A 0.0204(7) 0.0420(10) 0.0227(7) -0.0020(7) -0.0017(6) -0.0069(7)
O6 0.0228(7) 0.0383(9) 0.0230(7) -0.0077(7) -0.0058(6) 0.0081(7)
O5 0.0228(8) 0.0596(12) 0.0271(8) 0.0112(8) -0.0048(6) -0.0159(8)
C19B 0.0111(8) 0.0191(9) 0.0189(9) -0.0033(8) -0.0017(7) 0.0015(7)
C15B 0.0187(8) 0.0160(9) 0.0109(8) 0.0007(7) 0.0006(6) 0.0009(7)
C7B 0.0155(8) 0.0138(9) 0.0156(8) 0.0012(7) 0.0034(7) -0.0010(7)
C9B 0.0141(8) 0.0108(8) 0.0100(7) -0.0013(6) -0.0001(6) -0.0006(6)
C20B 0.0151(8) 0.0150(9) 0.0119(8) -0.0003(7) 0.0009(6) -0.0003(7)
C2B 0.0185(9) 0.0125(9) 0.0168(8) 0.0019(7) 0.0000(7) 0.0010(7)
C16B 0.0176(8) 0.0141(9) 0.0112(8) 0.0005(7) -0.0018(6) 0.0005(7)
C1B 0.0173(8) 0.0117(9) 0.0156(8) 0.0013(7) -0.0005(7) -0.0011(7)
C19A 0.0153(9) 0.0267(10) 0.0178(9) 0.0004(8) -0.0012(7) 0.0054(8)
C10B 0.0119(7) 0.0113(8) 0.0116(7) 0.0000(6) 0.0003(6) -0.0005(7)
C5B 0.0127(8) 0.0126(8) 0.0127(8) -0.0014(7) 0.0013(6) 0.0001(7)
C12B 0.0134(8) 0.0178(9) 0.0137(8) 0.0010(7) 0.0005(6) -0.0012(7)
C20A 0.0195(9) 0.0175(9) 0.0160(8) -0.0008(7) 0.0006(7) -0.0010(7)
C17B 0.0213(9) 0.0221(10) 0.0169(8) -0.0018(8) -0.0056(7) 0.0010(8)
C8B 0.0154(8) 0.0122(8) 0.0106(7) 0.0003(7) 0.0014(6) -0.0011(7)
C6B 0.0132(8) 0.0150(9) 0.0175(8) -0.0013(7) 0.0014(7) -0.0015(7)
C14A 0.0173(8) 0.0182(9) 0.0100(7) -0.0008(7) 0.0010(6) -0.0013(7)
C13B 0.0142(8) 0.0133(9) 0.0122(8) -0.0017(7) -0.0011(6) 0.0015(7)
C3B 0.0182(9) 0.0142(9) 0.0168(8) -0.0013(7) 0.0000(7) 0.0035(7)
C14B 0.0149(8) 0.0107(8) 0.0143(8) -0.0007(7) -0.0003(6) -0.0010(7)
C11B 0.0140(8) 0.0137(9) 0.0159(8) 0.0008(7) -0.0010(6) -0.0035(7)
C10A 0.0167(9) 0.0219(10) 0.0128(8) 0.0004(7) 0.0023(7) -0.0008(7)
C7A 0.0205(9) 0.0147(9) 0.0192(9) -0.0040(7) -0.0001(7) 0.0004(7)
C4B 0.0145(8) 0.0149(9) 0.0146(8) -0.0019(7) 0.0000(6) 0.0024(7)
C21 0.0188(9) 0.0173(9) 0.0233(9) -0.0004(8) -0.0032(7) -0.0003(8)
C18B 0.0141(8) 0.0179(9) 0.0240(9) -0.0024(8) 0.0016(7) 0.0013(7)
C5A 0.0172(9) 0.0209(10) 0.0117(8) -0.0025(7) 0.0008(7) 0.0041(7)
C8A 0.0180(8) 0.0168(9) 0.0118(8) -0.0021(7) -0.0003(7) 0.0000(7)
C16A 0.0207(9) 0.0248(10) 0.0136(8) -0.0026(8) -0.0010(7) 0.0015(8)
C13A 0.0174(9) 0.0211(9) 0.0119(8) -0.0014(7) 0.0003(7) 0.0026(7)
C23 0.0302(11) 0.0247(11) 0.0280(11) -0.0051(9) 0.0027(9) -0.0053(9)
C27 0.0212(10) 0.0251(11) 0.0317(11) -0.0024(9) -0.0032(8) -0.0010(8)
C6A 0.0201(9) 0.0184(9) 0.0158(8) 0.0006(8) -0.0006(7) 0.0034(8)
C11A 0.0215(9) 0.0248(10) 0.0171(9) 0.0064(8) 0.0019(7) 0.0016(8)
C12A 0.0213(9) 0.0193(10) 0.0195(9) 0.0027(8) 0.0001(7) 0.0042(8)
C25 0.0183(9) 0.0263(11) 0.0247(10) 0.0001(9) 0.0000(8) -0.0055(8)
C9A 0.0181(8) 0.0201(9) 0.0093(7) -0.0009(7) 0.0020(6) 0.0009(8)
C17A 0.0272(11) 0.0420(14) 0.0167(9) -0.0017(9) -0.0056(8) 0.0075(10)
C15A 0.0215(9) 0.0259(11) 0.0136(8) -0.0057(8) -0.0015(7) 0.0010(8)
C2A 0.0196(10) 0.0416(13) 0.0240(10) 0.0044(10) 0.0065(8) -0.0057(9)
C4A 0.0155(9) 0.0285(11) 0.0179(9) -0.0009(8) 0.0024(7) 0.0039(8)
C1A 0.0209(10) 0.0332(12) 0.0172(9) 0.0044(9) 0.0036(7) -0.0024(9)
C3A 0.0167(9) 0.0437(13) 0.0210(10) -0.0018(9) 0.0060(8) 0.0035(9)
C29 0.0196(10) 0.0358(13) 0.0276(10) 0.0047(10) -0.0019(8) 0.0044(9)
C18A 0.0246(10) 0.0343(12) 0.0272(11) -0.0041(9) -0.0002(8) 0.0130(9)
C22 0.0419(13) 0.0283(12) 0.0232(10) 0.0014(9) 0.0053(9) 0.0024(10)
C28 0.0342(12) 0.0508(16) 0.0269(11) -0.0065(11) 0.0005(9) -0.0033(12)
C24 0.0263(11) 0.0223(11) 0.0591(16) 0.0046(11) -0.0174(11) -0.0003(9)
C26 0.0372(13) 0.0316(13) 0.0515(15) 0.0002(12) -0.0175(12) 0.0008(11)
C30D 0.027(2) 0.031(3) 0.044(3) -0.002(2) -0.001(2) 0.003(2)
C31C 0.040(3) 0.046(4) 0.077(5) 0.011(3) 0.007(3) -0.010(3)
C32C 0.050(4) 0.092(6) 0.029(3) 0.015(3) -0.007(3) 0.023(4)
C32D 0.025(3) 0.050(4) 0.059(4) -0.026(3) -0.018(3) 0.010(2)
C31D 0.042(3) 0.061(4) 0.069(4) 0.023(4) 0.024(3) 0.006(3)
C30C 0.033(3) 0.052(4) 0.073(5) -0.022(4) 0.008(3) 0.008(3)

loop_
_atom_type_symbol
_atom_type_description
_atom_type_scat_dispersion_real
_atom_type_scat_dispersion_imag
_atom_type_scat_source
C C 0.0033 0.0016 'International Tables Vol C Tables 4.2.6.8 and 6.1.1.4'
H H 0.0000 0.0000 'International Tables Vol C Tables 4.2.6.8 and 6.1.1.4'
O O 0.0106 0.0060 'International Tables Vol C Tables 4.2.6.8 and 6.1.1.4'

loop_
_exptl_crystal_face_index_h
_exptl_crystal_face_index_k
_exptl_crystal_face_index_l
_exptl_crystal_face_perp_dist
-3.00 0.00 -1.00 0.0220
-3.00 -2.00 2.00 0.2040
-1.00 0.00 -3.00 0.0790
1.00 0.00 3.00 0.0840
3.00 1.00 0.00 0.2070
3.00 2.00 -1.00 0.2870
3.00 0.00 1.00 0.0410

loop_
_geom_angle_atom_site_label_1
_geom_angle_atom_site_label_2
_geom_angle_atom_site_label_3
_geom_angle
_geom_angle_site_symmetry_1
_geom_angle_site_symmetry_3
_geom_angle_publ_flag
C19B O1B H1B 106(2) . . ?
C13B O3B H3B 111.9(18) . . ?
C19A O1A H1A 109(2) . . ?
C13A O3A H3A 103(2) . . ?
C21 O4 H4 109(2) . . ?
C29 O6 H6 107(2) . . ?
C25 O5 H5 111(2) . . ?
O1B C19B C4B 114.07(16) . . ?
O2B C19B O1B 122.74(18) . . ?
O2B C19B C4B 123.06(18) . . ?
H15A C15B H15B 108.6 . . ?
C16B C15B H15A 110.3 . . ?
C16B C15B H15B 110.3 . . ?
C16B C15B C8B 106.91(14) . . ?
C8B C15B H15A 110.3 . . ?
C8B C15B H15B 110.3 . . ?
H7BA C7B H7BB 107.7 . . ?
C8B C7B H7BA 108.9 . . ?
C8B C7B H7BB 108.9 . . ?
C6B C7B H7BA 108.9 . . ?
C6B C7B H7BB 108.9 . . ?
C6B C7B C8B 113.26(14) . . ?
C10B C9B H9B 104.2 . . ?
C8B C9B H9B 104.2 . . ?
C8B C9B C10B 117.54(14) . . ?
C8B C9B C11B 110.13(14) . . ?
C11B C9B H9B 104.2 . . ?
C11B C9B C10B 114.93(14) . . ?
H20A C20B H20B 109.5 . . ?
H20A C20B H20C 109.5 . . ?
H20B C20B H20C 109.5 . . ?
C10B C20B H20A 109.5 . . ?
C10B C20B H20B 109.5 . . ?
C10B C20B H20C 109.5 . . ?
H2BA C2B H2BB 107.9 . . ?
C1B C2B H2BA 109.3 . . ?
C1B C2B H2BB 109.3 . . ?
C3B C2B H2BA 109.3 . . ?
C3B C2B H2BB 109.3 . . ?
C3B C2B C1B 111.66(15) . . ?
C15B C16B H16B 106.9 . . ?
C17B C16B C15B 114.58(16) . . ?
C17B C16B H16B 106.9 . . ?
C17B C16B C13B 116.99(15) . . ?
C13B C16B C15B 103.88(14) . . ?
C13B C16B H16B 106.9 . . ?
C2B C1B H1BA 108.8 . . ?
C2B C1B H1BB 108.8 . . ?
C2B C1B C10B 113.92(15) . . ?
H1BA C1B H1BB 107.7 . . ?
C10B C1B H1BA 108.8 . . ?
C10B C1B H1BB 108.8 . . ?
O1A C19A C4A 114.09(17) . . ?
O2A C19A O1A 122.76(18) . . ?
O2A C19A C4A 123.05(18) . . ?
C20B C10B C9B 112.91(14) . . ?
C20B C10B C1B 109.34(14) . . ?
C20B C10B C5B 112.84(14) . . ?
C1B C10B C9B 106.32(14) . . ?
C1B C10B C5B 107.37(14) . . ?
C5B C10B C9B 107.73(13) . . ?
C10B C5B H5B 103.8 . . ?
C6B C5B C10B 111.46(14) . . ?
C6B C5B H5B 103.8 . . ?
C6B C5B C4B 117.08(15) . . ?
C4B C5B C10B 114.81(14) . . ?
C4B C5B H5B 103.8 . . ?
H12A C12B H12B 107.7 . . ?
C13B C12B H12A 108.9 . . ?
C13B C12B H12B 108.9 . . ?
C13B C12B C11B 113.23(14) . . ?
C11B C12B H12A 108.9 . . ?
C11B C12B H12B 108.9 . . ?
H20D C20A H20E 109.5 . . ?
H20D C20A H20F 109.5 . . ?
H20E C20A H20F 109.5 . . ?
C10A C20A H20D 109.5 . . ?
C10A C20A H20E 109.5 . . ?
C10A C20A H20F 109.5 . . ?
C16B C17B H17A 109.5 . . ?
C16B C17B H17B 109.5 . . ?
C16B C17B H17C 109.5 . . ?
H17A C17B H17B 109.5 . . ?
H17A C17B H17C 109.5 . . ?
H17B C17B H17C 109.5 . . ?
C7B C8B C15B 110.77(14) . . ?
C7B C8B C9B 110.48(15) . . ?
C7B C8B C14B 113.42(15) . . ?
C9B C8B C15B 108.21(14) . . ?
C14B C8B C15B 101.00(14) . . ?
C14B C8B C9B 112.50(14) . . ?
C7B C6B C5B 109.09(15) . . ?
C7B C6B H6BA 109.9 . . ?
C7B C6B H6BB 109.9 . . ?
C5B C6B H6BA 109.9 . . ?
C5B C6B H6BB 109.9 . . ?
H6BA C6B H6BB 108.3 . . ?
H14C C14A H14D 109.3 . . ?
C8A C14A H14C 111.4 . . ?
C8A C14A H14D 111.4 . . ?
C13A C14A H14C 111.4 . . ?
C13A C14A H14D 111.4 . . ?
C13A C14A C8A 101.68(14) . . ?
O3B C13B C16B 111.72(14) . . ?
O3B C13B C12B 110.75(14) . . ?
O3B C13B C14B 109.69(14) . . ?
C12B C13B C16B 114.23(15) . . ?
C12B C13B C14B 108.20(14) . . ?
C14B C13B C16B 101.78(14) . . ?
C2B C3B H3BA 109.1 . . ?
C2B C3B H3BB 109.1 . . ?
C2B C3B C4B 112.46(15) . . ?
H3BA C3B H3BB 107.8 . . ?
C4B C3B H3BA 109.1 . . ?
C4B C3B H3BB 109.1 . . ?
C8B C14B H14A 111.3 . . ?
C8B C14B H14B 111.3 . . ?
C13B C14B C8B 102.16(14) . . ?
C13B C14B H14A 111.3 . . ?
C13B C14B H14B 111.3 . . ?
H14A C14B H14B 109.2 . . ?
C9B C11B H11A 108.3 . . ?
C9B C11B H11B 108.3 . . ?
C12B C11B C9B 116.05(14) . . ?
C12B C11B H11A 108.3 . . ?
C12B C11B H11B 108.3 . . ?
H11A C11B H11B 107.4 . . ?
C20A C10A C5A 112.79(15) . . ?
C20A C10A C9A 112.92(15) . . ?
C20A C10A C1A 108.24(16) . . ?
C5A C10A C9A 107.18(15) . . ?
C1A C10A C5A 108.07(16) . . ?
C1A C10A C9A 107.40(14) . . ?
H7AA C7A H7AB 107.8 . . ?
C8A C7A H7AA 109.0 . . ?
C8A C7A H7AB 109.0 . . ?
C6A C7A H7AA 109.0 . . ?
C6A C7A H7AB 109.0 . . ?
C6A C7A C8A 112.80(16) . . ?
C19B C4B C5B 116.16(15) . . ?
C19B C4B C3B 108.92(15) . . ?
C19B C4B C18B 104.85(15) . . ?
C3B C4B C5B 108.54(15) . . ?
C3B C4B C18B 107.67(15) . . ?
C18B C4B C5B 110.37(15) . . ?
O4 C21 C23 109.50(16) . . ?
O4 C21 C22 105.52(17) . . ?
O4 C21 C24 108.61(17) . . ?
C23 C21 C24 110.52(19) . . ?
C22 C21 C23 111.25(18) . . ?
C22 C21 C24 111.28(19) . . ?
C4B C18B H18A 109.5 . . ?
C4B C18B H18B 109.5 . . ?
C4B C18B H18C 109.5 . . ?
H18A C18B H18B 109.5 . . ?
H18A C18B H18C 109.5 . . ?
H18B C18B H18C 109.5 . . ?
C10A C5A H5A 104.4 . . ?
C10A C5A C4A 114.64(16) . . ?
C6A C5A C10A 111.52(15) . . ?
C6A C5A H5A 104.4 . . ?
C6A C5A C4A 115.91(16) . . ?
C4A C5A H5A 104.4 . . ?
C14A C8A C9A 112.13(15) . . ?
C14A C8A C15A 100.72(14) . . ?
C7A C8A C14A 113.98(15) . . ?
C7A C8A C9A 110.36(15) . . ?
C7A C8A C15A 110.65(16) . . ?
C9A C8A C15A 108.54(15) . . ?
C13A C16A H16A 106.9 . . ?
C13A C16A C15A 103.73(15) . . ?
C17A C16A H16A 106.9 . . ?
C17A C16A C13A 116.62(18) . . ?
C17A C16A C15A 115.14(16) . . ?
C15A C16A H16A 106.9 . . ?
O3A C13A C14A 110.08(15) . . ?
O3A C13A C16A 111.05(15) . . ?
O3A C13A C12A 109.82(16) . . ?
C14A C13A C16A 101.74(15) . . ?
C14A C13A C12A 108.71(15) . . ?
C12A C13A C16A 115.09(16) . . ?
C21 C23 H23A 109.5 . . ?
C21 C23 H23B 109.5 . . ?
C21 C23 H23C 109.5 . . ?
H23A C23 H23B 109.5 . . ?
H23A C23 H23C 109.5 . . ?
H23B C23 H23C 109.5 . . ?
H27A C27 H27B 109.5 . . ?
H27A C27 H27C 109.5 . . ?
H27B C27 H27C 109.5 . . ?
C25 C27 H27A 109.5 . . ?
C25 C27 H27B 109.5 . . ?
C25 C27 H27C 109.5 . . ?
C7A C6A C5A 109.79(15) . . ?
C7A C6A H6AA 109.7 . . ?
C7A C6A H6AB 109.7 . . ?
C5A C6A H6AA 109.7 . . ?
C5A C6A H6AB 109.7 . . ?
H6AA C6A H6AB 108.2 . . ?
H11C C11A H11D 107.3 . . ?
C12A C11A H11C 108.2 . . ?
C12A C11A H11D 108.2 . . ?
C12A C11A C9A 116.39(16) . . ?
C9A C11A H11C 108.2 . . ?
C9A C11A H11D 108.2 . . ?
C13A C12A C11A 112.90(17) . . ?
C13A C12A H12C 109.0 . . ?
C13A C12A H12D 109.0 . . ?
C11A C12A H12C 109.0 . . ?
C11A C12A H12D 109.0 . . ?
H12C C12A H12D 107.8 . . ?
O5 C25 C27 105.22(17) . . ?
O5 C25 C28 108.42(19) . . ?
O5 C25 C26 109.76(19) . . ?
C27 C25 C28 110.74(18) . . ?
C27 C25 C26 111.86(18) . . ?
C26 C25 C28 110.7(2) . . ?
C10A C9A H9A 104.4 . . ?
C8A C9A C10A 117.23(14) . . ?
C8A C9A H9A 104.4 . . ?
C11A C9A C10A 114.87(16) . . ?
C11A C9A C8A 110.03(15) . . ?
C11A C9A H9A 104.4 . . ?
C16A C17A H17D 109.5 . . ?
C16A C17A H17E 109.5 . . ?
C16A C17A H17F 109.5 . . ?
H17D C17A H17E 109.5 . . ?
H17D C17A H17F 109.5 . . ?
H17E C17A H17F 109.5 . . ?
C8A C15A H15C 110.3 . . ?
C8A C15A H15D 110.3 . . ?
C16A C15A C8A 106.99(15) . . ?
C16A C15A H15C 110.3 . . ?
C16A C15A H15D 110.3 . . ?
H15C C15A H15D 108.6 . . ?
H2AA C2A H2AB 108.0 . . ?
C1A C2A H2AA 109.3 . . ?
C1A C2A H2AB 109.3 . . ?
C3A C2A H2AA 109.3 . . ?
C3A C2A H2AB 109.3 . . ?
C3A C2A C1A 111.61(19) . . ?
C19A C4A C5A 115.45(15) . . ?
C19A C4A C3A 109.35(17) . . ?
C19A C4A C18A 105.43(17) . . ?
C3A C4A C5A 107.77(16) . . ?
C3A C4A C18A 108.22(17) . . ?
C18A C4A C5A 110.42(17) . . ?
C10A C1A H1AA 108.8 . . ?
C10A C1A H1AB 108.8 . . ?
C2A C1A C10A 113.76(17) . . ?
C2A C1A H1AA 108.8 . . ?
C2A C1A H1AB 108.8 . . ?
H1AA C1A H1AB 107.7 . . ?
C2A C3A C4A 113.62(17) . . ?
C2A C3A H3AA 108.8 . . ?
C2A C3A H3AB 108.8 . . ?
C4A C3A H3AA 108.8 . . ?
C4A C3A H3AB 108.8 . . ?
H3AA C3A H3AB 107.7 . . ?
O6 C29 C30D 107.9(3) . . ?
O6 C29 C31C 107.6(3) . . ?
O6 C29 C32C 100.0(3) . . ?
O6 C29 C32D 110.5(3) . . ?
O6 C29 C31D 106.7(3) . . ?
C31C C29 C32C 106.8(5) . . ?
C32D C29 C30D 110.3(4) . . ?
C32D C29 C31D 115.3(5) . . ?
C31D C29 C30D 105.9(4) . . ?
C30C C29 O6 114.4(3) . . ?
C30C C29 C31C 114.0(4) . . ?
C30C C29 C32C 112.9(5) . . ?
C4A C18A H18D 109.5 . . ?
C4A C18A H18E 109.5 . . ?
C4A C18A H18F 109.5 . . ?
H18D C18A H18E 109.5 . . ?
H18D C18A H18F 109.5 . . ?
H18E C18A H18F 109.5 . . ?
C21 C22 H22A 109.5 . . ?
C21 C22 H22B 109.5 . . ?
C21 C22 H22C 109.5 . . ?
H22A C22 H22B 109.5 . . ?
H22A C22 H22C 109.5 . . ?
H22B C22 H22C 109.5 . . ?
C25 C28 H28A 109.5 . . ?
C25 C28 H28B 109.5 . . ?
C25 C28 H28C 109.5 . . ?
H28A C28 H28B 109.5 . . ?
H28A C28 H28C 109.5 . . ?
H28B C28 H28C 109.5 . . ?
C21 C24 H24A 109.5 . . ?
C21 C24 H24B 109.5 . . ?
C21 C24 H24C 109.5 . . ?
H24A C24 H24B 109.5 . . ?
H24A C24 H24C 109.5 . . ?
H24B C24 H24C 109.5 . . ?
C25 C26 H26A 109.5 . . ?
C25 C26 H26B 109.5 . . ?
C25 C26 H26C 109.5 . . ?
H26A C26 H26B 109.5 . . ?
H26A C26 H26C 109.5 . . ?
H26B C26 H26C 109.5 . . ?
C29 C30D H30A 109.5 . . ?
C29 C30D H30B 109.5 . . ?
C29 C30D H30C 109.5 . . ?
H30A C30D H30B 109.5 . . ?
H30A C30D H30C 109.5 . . ?
H30B C30D H30C 109.5 . . ?
C29 C31C H31A 109.5 . . ?
C29 C31C H31B 109.5 . . ?
C29 C31C H31C 109.5 . . ?
H31A C31C H31B 109.5 . . ?
H31A C31C H31C 109.5 . . ?
H31B C31C H31C 109.5 . . ?
C29 C32C H32A 109.5 . . ?
C29 C32C H32B 109.5 . . ?
C29 C32C H32C 109.5 . . ?
H32A C32C H32B 109.5 . . ?
H32A C32C H32C 109.5 . . ?
H32B C32C H32C 109.5 . . ?
C29 C32D H32D 109.5 . . ?
C29 C32D H32E 109.5 . . ?
C29 C32D H32F 109.5 . . ?
H32D C32D H32E 109.5 . . ?
H32D C32D H32F 109.5 . . ?
H32E C32D H32F 109.5 . . ?
C29 C31D H31D 109.5 . . ?
C29 C31D H31E 109.5 . . ?
C29 C31D H31F 109.5 . . ?
H31D C31D H31E 109.5 . . ?
H31D C31D H31F 109.5 . . ?
H31E C31D H31F 109.5 . . ?
C29 C30C H30D 109.5 . . ?
C29 C30C H30E 109.5 . . ?
C29 C30C H30F 109.5 . . ?
H30D C30C H30E 109.5 . . ?
H30D C30C H30F 109.5 . . ?
H30E C30C H30F 109.5 . . ?

loop_
_geom_bond_atom_site_label_1
_geom_bond_atom_site_label_2
_geom_bond_distance
_geom_bond_site_symmetry_2
_geom_bond_publ_flag
O1B C19B 1.323(2) . ?
O1B H1B 0.79(3) . ?
O3B C13B 1.438(2) . ?
O3B H3B 0.88(3) . ?
O1A C19A 1.322(2) . ?
O1A H1A 0.91(4) . ?
O3A C13A 1.442(2) . ?
O3A H3A 0.74(3) . ?
O2B C19B 1.216(2) . ?
O4 C21 1.446(3) . ?
O4 H4 0.84(3) . ?
O2A C19A 1.211(3) . ?
O6 C29 1.440(3) . ?
O6 H6 0.83(3) . ?
O5 C25 1.435(3) . ?
O5 H5 0.80(3) . ?
C19B C4B 1.534(2) . ?
C15B H15A 0.9900 . ?
C15B H15B 0.9900 . ?
C15B C16B 1.551(2) . ?
C15B C8B 1.559(2) . ?
C7B H7BA 0.9900 . ?
C7B H7BB 0.9900 . ?
C7B C8B 1.533(2) . ?
C7B C6B 1.528(2) . ?
C9B H9B 1.0000 . ?
C9B C10B 1.566(2) . ?
C9B C8B 1.550(2) . ?
C9B C11B 1.559(2) . ?
C20B H20A 0.9800 . ?
C20B H20B 0.9800 . ?
C20B H20C 0.9800 . ?
C20B C10B 1.540(2) . ?
C2B H2BA 0.9900 . ?
C2B H2BB 0.9900 . ?
C2B C1B 1.523(2) . ?
C2B C3B 1.521(3) . ?
C16B H16B 1.0000 . ?
C16B C17B 1.527(3) . ?
C16B C13B 1.547(2) . ?
C1B H1BA 0.9900 . ?
C1B H1BB 0.9900 . ?
C1B C10B 1.546(2) . ?
C19A C4A 1.532(3) . ?
C10B C5B 1.565(2) . ?
C5B H5B 1.0000 . ?
C5B C6B 1.534(3) . ?
C5B C4B 1.559(2) . ?
C12B H12A 0.9900 . ?
C12B H12B 0.9900 . ?
C12B C13B 1.523(3) . ?
C12B C11B 1.540(3) . ?
C20A H20D 0.9800 . ?
C20A H20E 0.9800 . ?
C20A H20F 0.9800 . ?
C20A C10A 1.539(3) . ?
C17B H17A 0.9800 . ?
C17B H17B 0.9800 . ?
C17B H17C 0.9800 . ?
C8B C14B 1.535(2) . ?
C6B H6BA 0.9900 . ?
C6B H6BB 0.9900 . ?
C14A H14C 0.9900 . ?
C14A H14D 0.9900 . ?
C14A C8A 1.545(2) . ?
C14A C13A 1.518(3) . ?
C13B C14B 1.524(2) . ?
C3B H3BA 0.9900 . ?
C3B H3BB 0.9900 . ?
C3B C4B 1.541(3) . ?
C14B H14A 0.9900 . ?
C14B H14B 0.9900 . ?
C11B H11A 0.9900 . ?
C11B H11B 0.9900 . ?
C10A C5A 1.561(3) . ?
C10A C9A 1.568(2) . ?
C10A C1A 1.547(3) . ?
C7A H7AA 0.9900 . ?
C7A H7AB 0.9900 . ?
C7A C8A 1.527(3) . ?
C7A C6A 1.525(3) . ?
C4B C18B 1.545(2) . ?
C21 C23 1.517(3) . ?
C21 C22 1.513(3) . ?
C21 C24 1.528(3) . ?
C18B H18A 0.9800 . ?
C18B H18B 0.9800 . ?
C18B H18C 0.9800 . ?
C5A H5A 1.0000 . ?
C5A C6A 1.532(3) . ?
C5A C4A 1.565(3) . ?
C8A C9A 1.553(3) . ?
C8A C15A 1.561(2) . ?
C16A H16A 1.0000 . ?
C16A C13A 1.539(3) . ?
C16A C17A 1.526(3) . ?
C16A C15A 1.546(3) . ?
C13A C12A 1.525(3) . ?
C23 H23A 0.9800 . ?
C23 H23B 0.9800 . ?
C23 H23C 0.9800 . ?
C27 H27A 0.9800 . ?
C27 H27B 0.9800 . ?
C27 H27C 0.9800 . ?
C27 C25 1.518(3) . ?
C6A H6AA 0.9900 . ?
C6A H6AB 0.9900 . ?
C11A H11C 0.9900 . ?
C11A H11D 0.9900 . ?
C11A C12A 1.543(3) . ?
C11A C9A 1.549(3) . ?
C12A H12C 0.9900 . ?
C12A H12D 0.9900 . ?
C25 C28 1.519(3) . ?
C25 C26 1.519(3) . ?
C9A H9A 1.0000 . ?
C17A H17D 0.9800 . ?
C17A H17E 0.9800 . ?
C17A H17F 0.9800 . ?
C15A H15C 0.9900 . ?
C15A H15D 0.9900 . ?
C2A H2AA 0.9900 . ?
C2A H2AB 0.9900 . ?
C2A C1A 1.530(3) . ?
C2A C3A 1.516(4) . ?
C4A C3A 1.541(3) . ?
C4A C18A 1.542(3) . ?
C1A H1AA 0.9900 . ?
C1A H1AB 0.9900 . ?
C3A H3AA 0.9900 . ?
C3A H3AB 0.9900 . ?
C29 C30D 1.589(6) . ?
C29 C31C 1.549(6) . ?
C29 C32C 1.556(6) . ?
C29 C32D 1.440(6) . ?
C29 C31D 1.544(6) . ?
C29 C30C 1.416(6) . ?
C18A H18D 0.9800 . ?
C18A H18E 0.9800 . ?
C18A H18F 0.9800 . ?
C22 H22A 0.9800 . ?
C22 H22B 0.9800 . ?
C22 H22C 0.9800 . ?
C28 H28A 0.9800 . ?
C28 H28B 0.9800 . ?
C28 H28C 0.9800 . ?
C24 H24A 0.9800 . ?
C24 H24B 0.9800 . ?
C24 H24C 0.9800 . ?
C26 H26A 0.9800 . ?
C26 H26B 0.9800 . ?
C26 H26C 0.9800 . ?
C30D H30A 0.9800 . ?
C30D H30B 0.9800 . ?
C30D H30C 0.9800 . ?
C31C H31A 0.9800 . ?
C31C H31B 0.9800 . ?
C31C H31C 0.9800 . ?
C32C H32A 0.9800 . ?
C32C H32B 0.9800 . ?
C32C H32C 0.9800 . ?
C32D H32D 0.9800 . ?
C32D H32E 0.9800 . ?
C32D H32F 0.9800 . ?
C31D H31D 0.9800 . ?
C31D H31E 0.9800 . ?
C31D H31F 0.9800 . ?
C30C H30D 0.9800 . ?
C30C H30E 0.9800 . ?
C30C H30F 0.9800 . ?

loop_
_geom_torsion_atom_site_label_1
_geom_torsion_atom_site_label_2
_geom_torsion_atom_site_label_3
_geom_torsion_atom_site_label_4
_geom_torsion
_geom_torsion_site_symmetry_1
_geom_torsion_site_symmetry_2
_geom_torsion_site_symmetry_3
_geom_torsion_site_symmetry_4
_geom_torsion_publ_flag
O1B C19B C4B C5B 44.8(2) . . . . ?
O1B C19B C4B C3B 167.66(15) . . . . ?
O1B C19B C4B C18B -77.33(19) . . . . ?
O3B C13B C14B C8B 167.43(14) . . . . ?
O1A C19A C4A C5A 54.1(2) . . . . ?
O1A C19A C4A C3A 175.77(17) . . . . ?
O1A C19A C4A C18A -68.1(2) . . . . ?
O3A C13A C12A C11A 178.44(15) . . . . ?
O2B C19B C4B C5B -139.20(19) . . . . ?
O2B C19B C4B C3B -16.3(2) . . . . ?
O2B C19B C4B C18B 98.7(2) . . . . ?
O2A C19A C4A C5A -129.5(2) . . . . ?
O2A C19A C4A C3A -7.8(3) . . . . ?
O2A C19A C4A C18A 108.4(2) . . . . ?
C15B C16B C13B O3B -150.03(15) . . . . ?
C15B C16B C13B C12B 83.28(18) . . . . ?
C15B C16B C13B C14B -33.06(17) . . . . ?
C15B C8B C14B C13B -44.52(16) . . . . ?
C7B C8B C14B C13B -163.07(14) . . . . ?
C9B C10B C5B C6B -55.74(18) . . . . ?
C9B C10B C5B C4B 168.15(14) . . . . ?
C9B C8B C14B C13B 70.63(17) . . . . ?
C20B C10B C5B C6B 69.57(18) . . . . ?
C20B C10B C5B C4B -66.5(2) . . . . ?
C2B C1B C10B C9B -168.32(14) . . . . ?
C2B C1B C10B C20B 69.50(19) . . . . ?
C2B C1B C10B C5B -53.23(19) . . . . ?
C2B C3B C4B C19B -72.88(19) . . . . ?
C2B C3B C4B C5B 54.46(19) . . . . ?
C2B C3B C4B C18B 173.94(14) . . . . ?
C16B C15B C8B C7B 144.00(16) . . . . ?
C16B C15B C8B C9B -94.76(16) . . . . ?
C16B C15B C8B C14B 23.56(18) . . . . ?
C16B C13B C14B C8B 49.00(16) . . . . ?
C1B C2B C3B C4B -55.9(2) . . . . ?
C1B C10B C5B C6B -169.89(14) . . . . ?
C1B C10B C5B C4B 54.01(19) . . . . ?
C19A C4A C3A C2A -71.6(2) . . . . ?
C10B C9B C8B C15B -166.99(14) . . . . ?
C10B C9B C8B C7B -45.57(19) . . . . ?
C10B C9B C8B C14B 82.30(18) . . . . ?
C10B C9B C11B C12B -101.11(18) . . . . ?
C10B C5B C6B C7B 63.10(18) . . . . ?
C10B C5B C4B C19B 67.8(2) . . . . ?
C10B C5B C4B C3B -55.29(19) . . . . ?
C10B C5B C4B C18B -173.07(15) . . . . ?
C12B C13B C14B C8B -71.66(16) . . . . ?
C20A C10A C5A C6A 69.07(19) . . . . ?
C20A C10A C5A C4A -65.2(2) . . . . ?
C20A C10A C9A C8A -75.5(2) . . . . ?
C20A C10A C9A C11A 56.0(2) . . . . ?
C20A C10A C1A C2A 69.8(2) . . . . ?
C17B C16B C13B O3B 82.6(2) . . . . ?
C17B C16B C13B C12B -44.1(2) . . . . ?
C17B C16B C13B C14B -160.42(16) . . . . ?
C8B C15B C16B C17B 134.50(16) . . . . ?
C8B C15B C16B C13B 5.66(19) . . . . ?
C8B C7B C6B C5B -59.94(19) . . . . ?
C8B C9B C10B C20B -77.20(18) . . . . ?
C8B C9B C10B C1B 162.92(14) . . . . ?
C8B C9B C10B C5B 48.07(19) . . . . ?
C8B C9B C11B C12B 34.4(2) . . . . ?
C6B C7B C8B C15B 169.99(15) . . . . ?
C6B C7B C8B C9B 50.1(2) . . . . ?
C6B C7B C8B C14B -77.27(19) . . . . ?
C6B C5B C4B C19B -65.8(2) . . . . ?
C6B C5B C4B C3B 171.15(14) . . . . ?
C6B C5B C4B C18B 53.4(2) . . . . ?
C14A C8A C9A C10A 80.97(19) . . . . ?
C14A C8A C9A C11A -52.73(19) . . . . ?
C14A C8A C15A C16A 22.14(19) . . . . ?
C14A C13A C12A C11A 58.0(2) . . . . ?
C13B C12B C11B C9B -38.9(2) . . . . ?
C3B C2B C1B C10B 56.0(2) . . . . ?
C11B C9B C10B C20B 54.9(2) . . . . ?
C11B C9B C10B C1B -64.99(18) . . . . ?
C11B C9B C10B C5B -179.83(14) . . . . ?
C11B C9B C8B C15B 58.79(17) . . . . ?
C11B C9B C8B C7B -179.79(14) . . . . ?
C11B C9B C8B C14B -51.92(19) . . . . ?
C11B C12B C13B O3B 178.59(14) . . . . ?
C11B C12B C13B C16B -54.2(2) . . . . ?
C11B C12B C13B C14B 58.34(19) . . . . ?
C10A C5A C6A C7A 62.9(2) . . . . ?
C10A C5A C4A C19A 67.2(2) . . . . ?
C10A C5A C4A C3A -55.4(2) . . . . ?
C10A C5A C4A C18A -173.38(16) . . . . ?
C7A C8A C9A C10A -47.3(2) . . . . ?
C7A C8A C9A C11A 179.04(15) . . . . ?
C7A C8A C15A C16A 143.02(16) . . . . ?
C4B C5B C6B C7B -161.88(15) . . . . ?
C5A C10A C9A C8A 49.3(2) . . . . ?
C5A C10A C9A C11A -179.13(14) . . . . ?
C5A C10A C1A C2A -52.6(2) . . . . ?
C5A C4A C3A C2A 54.6(2) . . . . ?
C8A C14A C13A O3A 167.99(15) . . . . ?
C8A C14A C13A C16A 50.17(17) . . . . ?
C8A C14A C13A C12A -71.68(18) . . . . ?
C8A C7A C6A C5A -59.6(2) . . . . ?
C16A C13A C12A C11A -55.4(2) . . . . ?
C13A C14A C8A C7A -162.68(15) . . . . ?
C13A C14A C8A C9A 71.03(17) . . . . ?
C13A C14A C8A C15A -44.20(18) . . . . ?
C13A C16A C15A C8A 7.7(2) . . . . ?
C6A C7A C8A C14A -76.6(2) . . . . ?
C6A C7A C8A C9A 50.6(2) . . . . ?
C6A C7A C8A C15A 170.73(15) . . . . ?
C6A C5A C4A C19A -65.0(2) . . . . ?
C6A C5A C4A C3A 172.45(17) . . . . ?
C6A C5A C4A C18A 54.4(2) . . . . ?
C12A C11A C9A C10A -99.9(2) . . . . ?
C12A C11A C9A C8A 34.9(2) . . . . ?
C9A C10A C5A C6A -55.83(18) . . . . ?
C9A C10A C5A C4A 169.94(14) . . . . ?
C9A C10A C1A C2A -167.95(18) . . . . ?
C9A C8A C15A C16A -95.75(18) . . . . ?
C9A C11A C12A C13A -38.5(2) . . . . ?
C17A C16A C13A O3A 79.9(2) . . . . ?
C17A C16A C13A C14A -162.94(17) . . . . ?
C17A C16A C13A C12A -45.6(2) . . . . ?
C17A C16A C15A C8A 136.28(18) . . . . ?
C15A C8A C9A C10A -168.66(16) . . . . ?
C15A C8A C9A C11A 57.64(19) . . . . ?
C15A C16A C13A O3A -152.36(16) . . . . ?
C15A C16A C13A C14A -35.24(18) . . . . ?
C15A C16A C13A C12A 82.09(19) . . . . ?
C4A C5A C6A C7A -163.53(16) . . . . ?
C1A C10A C5A C6A -171.31(15) . . . . ?
C1A C10A C5A C4A 54.5(2) . . . . ?
C1A C10A C9A C8A 165.26(16) . . . . ?
C1A C10A C9A C11A -63.2(2) . . . . ?
C1A C2A C3A C4A -55.4(2) . . . . ?
C3A C2A C1A C10A 54.3(2) . . . . ?
C18A C4A C3A C2A 174.04(18) . . . . ?
